data_7120480
loop_
_publ_author_name
'Hamze, Rasha'
'jazzar, rodolphe fouad ren\'e'
'Soleilhavoup, Michele'
'Djurovich, Peter Ivan'
'Bertrand, Guy'
'Thompson, Mark'

_publ_section_title
;
 Phosphorescent 2&#x2011;, 3&#x2011; and 4&#x2011;coordinate cyclic
 (alkyl)(amino)carbene (CAAC) Cu(I) complexes
;
_journal_name_full 'Chem. Commun.'
_journal_paper_doi 10.1039/C7CC02638B
_journal_year 2017
_chemical_formula_sum 'C36 H49 B Cu N7'
_chemical_formula_weight 654.17
_chemical_name_systematic AdCAAC-CuTp
_space_group_crystal_system monoclinic
_space_group_IT_number 14
_space_group_name_Hall '-P 2ybc'
_space_group_name_H-M_alt 'P 1 21/c 1'
_symmetry_space_group_name_Hall '-P 2ybc'
_symmetry_space_group_name_H-M 'P 1 21/c 1'
_atom_sites_solution_hydrogens mixed
_audit_update_record
;
2017-04-04 deposited with the CCDC.
2017-07-20 downloaded from the CCDC.
;
_cell_angle_alpha 90
_cell_angle_beta 93.520(2)
_cell_angle_gamma 90
_cell_formula_units_Z 4
_cell_length_a 16.660(2)
_cell_length_b 10.3541(14)
_cell_length_c 19.178(3)
_cell_measurement_reflns_used 9573
_cell_measurement_temperature 100.(2)
_cell_measurement_theta_max 31.4695
_cell_measurement_theta_min 2.2363
_cell_volume 3302.0(8)
_computing_cell_refinement 'APEX2 v2014.11-0 (Bruker AXS, 2014)'
_computing_data_collection 'Bruker Instrument Service v2012.12.0.3 (Bruker AXS, 2012)'
_computing_data_reduction 'SAINT V8.34A (Bruker AXS, 2013)'
_computing_publication_material 'SHELXTL XT 2014/4 (Bruker AXS, 2014)'
_computing_structure_refinement 'SHELXL-2014/7 (Sheldrick, 2014)'
_computing_structure_solution 'SHELXTL XT 2014/4 (Bruker AXS, 2014)'
_diffrn_ambient_temperature 100.(2)
_diffrn_detector_area_resol_mean 8.3333
_diffrn_measured_fraction_theta_full 0.953
_diffrn_measured_fraction_theta_max 0.953
_diffrn_measurement_device_type 'Bruker APEX II CCD'
_diffrn_measurement_method 'omega- and phi-scans'
_diffrn_radiation_monochromator 'TRIUMPH curved-crystal'
_diffrn_radiation_type 'MoK\a '
_diffrn_radiation_wavelength 0.71073
_diffrn_reflns_av_R_equivalents 0.0687
_diffrn_reflns_av_unetI/netI 0.0288
_diffrn_reflns_limit_h_max 24
_diffrn_reflns_limit_h_min -23
_diffrn_reflns_limit_k_max 14
_diffrn_reflns_limit_k_min -15
_diffrn_reflns_limit_l_max 27
_diffrn_reflns_limit_l_min -27
_diffrn_reflns_number 81235
_diffrn_reflns_theta_full 31.64
_diffrn_reflns_theta_max 31.64
_diffrn_reflns_theta_min 2.13
_diffrn_source 'fine-focus tube'
_exptl_absorpt_coefficient_mu 0.699
_exptl_absorpt_correction_T_max 0.72
_exptl_absorpt_correction_T_min 0.70
_exptl_absorpt_correction_type multi-scan
_exptl_absorpt_process_details 'SADABS 2014/5 (Bruker AXS, 2014)'
_exptl_crystal_colour 'translucent intense yellow'
_exptl_crystal_density_diffrn 1.316
_exptl_crystal_density_method 'not measured'
_exptl_crystal_description prismatic
_exptl_crystal_F_000 1392
_exptl_crystal_preparation ', Luminescent'
_exptl_crystal_recrystallization_method 'Re-crystallisation from solvent: THF, hexane'
_exptl_crystal_size_max 0.551
_exptl_crystal_size_mid 0.543
_exptl_crystal_size_min 0.499
_refine_diff_density_max 0.770
_refine_diff_density_min -0.838
_refine_ls_extinction_method none
_refine_ls_goodness_of_fit_ref 1.078
_refine_ls_hydrogen_treatment mixed
_refine_ls_matrix_type full
_refine_ls_number_parameters 416
_refine_ls_number_reflns 10609
_refine_ls_number_restraints 0
_refine_ls_restrained_S_all 1.078
_refine_ls_R_factor_all 0.0382
_refine_ls_R_factor_gt 0.0339
_refine_ls_shift/su_max 0.004
_refine_ls_shift/su_mean 0.000
_refine_ls_structure_factor_coef Fsqd
_refine_ls_weighting_details 'w=1/[\s^2^(Fo^2^)+(0.0565P)^2^+1.5572P] where P=(Fo^2^+2Fc^2^)/3'
_refine_ls_weighting_scheme calc
_refine_ls_wR_factor_gt 0.1013
_refine_ls_wR_factor_ref 0.1036
_reflns_number_gt 9439
_reflns_number_total 10609
_reflns_threshold_expression 'I > 2\s(I)'
_cod_data_source_file c7cc02638b2.cif
_cod_data_source_block I
_cod_database_code 7120480

loop_
_space_group_symop_operation_xyz
'x, y, z'
'-x, y+1/2, -z+1/2'
'-x, -y, -z'
'x, -y-1/2, z-1/2'

loop_
_atom_site_type_symbol
_atom_site_label
_atom_site_fract_x
_atom_site_fract_y
_atom_site_fract_z
_atom_site_U_iso_or_equiv
_atom_site_adp_type
_atom_site_calc_flag
_atom_site_refinement_flags_adp
_atom_site_refinement_flags_posn
_atom_site_occupancy
B B1 0.61375(8) 0.18286(13) 0.78978(8) 0.0165(2) Uani d . . 1
C C1 0.80622(6) 0.54577(10) 0.73595(6) 0.00995(18) Uani d . . 1
C C2 0.86491(6) 0.59187(10) 0.79558(6) 0.00994(18) Uani d . . 1
C C3 0.82414(7) 0.70173(11) 0.83724(6) 0.01206(19) Uani d . . 1
H H3 0.8058 0.7721 0.8043 0.014 Uiso calc U R 1
C C4 0.75135(7) 0.64894(12) 0.87432(6) 0.0156(2) Uani d . . 1
H H4A 0.7252 0.7202 0.8988 0.019 Uiso calc U R 1
H H4B 0.7116 0.6123 0.8393 0.019 Uiso calc U R 1
C C5 0.77877(7) 0.54388(13) 0.92724(6) 0.0165(2) Uani d . . 1
H H5 0.7313 0.5103 0.9511 0.02 Uiso calc U R 1
C C6 0.81756(8) 0.43389(12) 0.88781(6) 0.0155(2) Uani d . . 1
H H6A 0.7774 0.3956 0.8537 0.019 Uiso calc U R 1
H H6B 0.8359 0.3656 0.9212 0.019 Uiso calc U R 1
C C7 0.88959(7) 0.48467(11) 0.84929(6) 0.01261(19) Uani d . . 1
H H7 0.9145 0.4113 0.8245 0.015 Uiso calc U R 1
C C8 0.95168(7) 0.54016(12) 0.90429(6) 0.0150(2) Uani d . . 1
H H8A 0.9703 0.4711 0.9371 0.018 Uiso calc U R 1
H H8B 0.9988 0.5734 0.8809 0.018 Uiso calc U R 1
C C9 0.91324(7) 0.65002(12) 0.94469(6) 0.0148(2) Uani d . . 1
H H9 0.9538 0.686 0.9801 0.018 Uiso calc U R 1
C C10 0.84043(8) 0.59978(12) 0.98168(6) 0.0173(2) Uani d . . 1
H H10A 0.8578 0.5321 1.0158 0.021 Uiso calc U R 1
H H10B 0.8158 0.6712 1.0073 0.021 Uiso calc U R 1
C C11 0.88471(7) 0.75735(11) 0.89350(6) 0.0149(2) Uani d . . 1
H H11A 0.9314 0.7943 0.871 0.018 Uiso calc U R 1
H H11B 0.8589 0.8274 0.9193 0.018 Uiso calc U R 1
C C12 0.93730(6) 0.64046(12) 0.75553(6) 0.01267(19) Uani d . . 1
H H12A 0.9633 0.715 0.7801 0.015 Uiso calc U R 1
H H12B 0.9777 0.5709 0.7522 0.015 Uiso calc U R 1
C C13 0.90392(6) 0.68052(11) 0.68233(6) 0.01165(19) Uani d . . 1
C C14 0.88928(7) 0.82637(12) 0.67489(6) 0.0161(2) Uani d . . 1
H H14A 0.8592 0.8439 0.6304 0.024 Uiso calc U R 1
H H14B 0.941 0.8716 0.676 0.024 Uiso calc U R 1
H H14C 0.8583 0.8567 0.7135 0.024 Uiso calc U R 1
C C15 0.95852(7) 0.63897(13) 0.62513(6) 0.0171(2) Uani d . . 1
H H15A 0.9698 0.5463 0.6295 0.026 Uiso calc U R 1
H H15B 1.0091 0.6873 0.63 0.026 Uiso calc U R 1
H H15C 0.9317 0.6566 0.5792 0.026 Uiso calc U R 1
C C16 0.77394(7) 0.59614(10) 0.61425(6) 0.01067(19) Uani d . . 1
C C17 0.78298(7) 0.49486(11) 0.56632(6) 0.01262(19) Uani d . . 1
C C18 0.73015(7) 0.49044(12) 0.50677(6) 0.0162(2) Uani d . . 1
H H18 0.7354 0.4233 0.4736 0.019 Uiso calc U R 1
C C19 0.67021(8) 0.58243(13) 0.49527(7) 0.0180(2) Uani d . . 1
H H19 0.6354 0.5787 0.4542 0.022 Uiso calc U R 1
C C20 0.66111(7) 0.68003(12) 0.54390(6) 0.0165(2) Uani d . . 1
H H20 0.6196 0.7421 0.5358 0.02 Uiso calc U R 1
C C21 0.71191(7) 0.68877(11) 0.60468(6) 0.01242(19) Uani d . . 1
C C22 0.61877(8) 0.74664(14) 0.69713(7) 0.0232(3) Uani d . . 1
H H22A 0.5728 0.737 0.6631 0.035 Uiso calc U R 1
H H22B 0.6064 0.812 0.7318 0.035 Uiso calc U R 1
H H22C 0.6298 0.6639 0.7206 0.035 Uiso calc U R 1
C C23 0.68098(9) 0.92506(13) 0.62840(8) 0.0227(3) Uani d . . 1
H H23A 0.7282 0.9491 0.6032 0.034 Uiso calc U R 1
H H23B 0.674 0.9869 0.6662 0.034 Uiso calc U R 1
H H23C 0.6331 0.9259 0.5961 0.034 Uiso calc U R 1
C C24 0.84292(7) 0.38470(12) 0.57676(6) 0.0169(2) Uani d . . 1
H H24 0.8757 0.3994 0.6215 0.02 Uiso calc U R 1
C C25 0.89997(9) 0.37980(16) 0.51657(8) 0.0256(3) Uani d . . 1
H H25A 0.8686 0.3652 0.4723 0.038 Uiso calc U R 1
H H25B 0.9386 0.3092 0.5248 0.038 Uiso calc U R 1
H H25C 0.929 0.4619 0.5143 0.038 Uiso calc U R 1
C C26 0.79914(9) 0.25446(13) 0.58153(7) 0.0239(3) Uani d . . 1
H H26A 0.7617 0.2583 0.6189 0.036 Uiso calc U R 1
H H26B 0.8386 0.1858 0.5917 0.036 Uiso calc U R 1
H H26C 0.7693 0.2363 0.537 0.036 Uiso calc U R 1
C C27 0.57811(8) 0.39571(14) 0.63933(7) 0.0203(2) Uani d . . 1
H H27 0.589 0.4697 0.6122 0.024 Uiso calc U R 1
C C28 0.51731(8) 0.30548(15) 0.62265(8) 0.0251(3) Uani d . . 1
H H28 0.48 0.3056 0.5832 0.03 Uiso calc U R 1
C C29 0.52355(8) 0.21667(14) 0.67596(7) 0.0217(3) Uani d . . 1
H H29 0.4901 0.1431 0.6801 0.026 Uiso calc U R 1
C C30 0.56496(9) 0.42855(15) 0.92318(8) 0.0255(3) Uani d . . 1
H H30 0.5435 0.5057 0.9413 0.031 Uiso calc U R 1
C C31 0.60037(10) 0.32638(18) 0.96006(8) 0.0323(3) Uani d . . 1
H H31 0.6069 0.3226 1.0096 0.039 Uiso calc U R 1
C C32 0.62420(10) 0.23370(16) 0.91751(7) 0.0282(3) Uani d . . 1
H H32 0.6505 0.1552 0.9305 0.034 Uiso calc U R 1
C C33 0.83063(7) 0.17042(12) 0.77150(7) 0.0174(2) Uani d . . 1
H H33 0.8798 0.2047 0.7571 0.021 Uiso calc U R 1
C C34 0.82361(8) 0.05445(13) 0.80773(7) 0.0196(2) Uani d . . 1
H H34 0.8653 -0.0035 0.8229 0.023 Uiso calc U R 1
C C35 0.74201(8) 0.04311(12) 0.81650(7) 0.0196(2) Uani d . . 1
H H35 0.7168 -0.0262 0.8392 0.024 Uiso calc U R 1
C C00M 0.69300(7) 0.78900(12) 0.65919(6) 0.0151(2) Uani d . . 1
H H00M 0.7397 0.7925 0.6945 0.018 Uiso calc U R 1
Cu Cu01 0.72845(2) 0.41324(2) 0.73267(2) 0.01220(5) Uani d . . 1
H H1 0.5794(11) 0.0951(17) 0.7940(10) 0.019(4) Uiso d . . 1
N N1 0.56802(9) 0.39249(13) 0.85387(8) 0.0301(3) Uani d . . 1
N N2 0.60303(6) 0.27502(11) 0.85190(6) 0.0177(2) Uani d . . 1
N N3 0.61878(6) 0.36280(10) 0.69908(6) 0.01562(19) Uani d . . 1
N N4 0.58485(6) 0.25081(10) 0.72151(6) 0.01577(19) Uani d . . 1
N N5 0.75873(6) 0.22690(10) 0.75973(6) 0.01530(19) Uani d . . 1
N N6 0.70425(6) 0.14698(10) 0.78741(5) 0.01478(18) Uani d . . 1
N N7 0.82621(6) 0.60350(9) 0.67802(5) 0.00991(16) Uani d . . 1

loop_
_atom_site_aniso_label
_atom_site_aniso_U_11
_atom_site_aniso_U_22
_atom_site_aniso_U_33
_atom_site_aniso_U_12
_atom_site_aniso_U_13
_atom_site_aniso_U_23
B1 0.0157(6) 0.0142(5) 0.0197(6) -0.0019(5) 0.0035(5) 0.0019(5)
C1 0.0096(4) 0.0100(4) 0.0102(4) 0.0018(3) 0.0005(3) 0.0005(4)
C2 0.0098(4) 0.0110(4) 0.0089(4) -0.0007(3) 0.0000(3) 0.0007(3)
C3 0.0137(5) 0.0117(5) 0.0108(5) 0.0013(4) 0.0006(4) -0.0001(4)
C4 0.0134(5) 0.0205(5) 0.0131(5) 0.0013(4) 0.0029(4) -0.0006(4)
C5 0.0175(5) 0.0208(5) 0.0115(5) -0.0030(4) 0.0030(4) 0.0019(4)
C6 0.0200(5) 0.0144(5) 0.0120(5) -0.0034(4) 0.0003(4) 0.0028(4)
C7 0.0146(5) 0.0121(5) 0.0109(5) 0.0012(4) -0.0015(4) 0.0010(4)
C8 0.0152(5) 0.0173(5) 0.0121(5) 0.0021(4) -0.0033(4) 0.0005(4)
C9 0.0178(5) 0.0157(5) 0.0105(5) -0.0013(4) -0.0021(4) -0.0006(4)
C10 0.0216(6) 0.0209(6) 0.0095(5) -0.0012(4) 0.0010(4) 0.0002(4)
C11 0.0190(5) 0.0128(5) 0.0129(5) -0.0010(4) -0.0008(4) -0.0012(4)
C12 0.0100(4) 0.0174(5) 0.0105(4) -0.0016(4) 0.0001(3) 0.0014(4)
C13 0.0098(4) 0.0149(5) 0.0103(4) -0.0028(4) 0.0012(3) 0.0006(4)
C14 0.0176(5) 0.0153(5) 0.0155(5) -0.0042(4) 0.0011(4) 0.0028(4)
C15 0.0127(5) 0.0256(6) 0.0134(5) -0.0024(4) 0.0039(4) -0.0010(4)
C16 0.0099(4) 0.0131(5) 0.0089(4) -0.0006(4) -0.0002(3) 0.0007(3)
C17 0.0121(4) 0.0143(5) 0.0115(5) 0.0003(4) 0.0004(4) -0.0012(4)
C18 0.0174(5) 0.0193(5) 0.0118(5) -0.0004(4) -0.0014(4) -0.0023(4)
C19 0.0169(5) 0.0239(6) 0.0126(5) 0.0000(4) -0.0040(4) 0.0006(4)
C20 0.0136(5) 0.0203(5) 0.0151(5) 0.0032(4) -0.0021(4) 0.0022(4)
C21 0.0110(4) 0.0144(5) 0.0119(5) 0.0005(4) 0.0011(4) 0.0014(4)
C22 0.0191(6) 0.0278(7) 0.0234(6) 0.0051(5) 0.0081(5) 0.0007(5)
C23 0.0289(7) 0.0167(6) 0.0225(6) 0.0071(5) 0.0020(5) 0.0006(5)
C24 0.0173(5) 0.0176(5) 0.0155(5) 0.0046(4) -0.0009(4) -0.0044(4)
C25 0.0205(6) 0.0326(7) 0.0241(6) 0.0067(5) 0.0038(5) -0.0100(6)
C26 0.0337(7) 0.0155(5) 0.0222(6) 0.0036(5) -0.0008(5) -0.0039(5)
C27 0.0159(5) 0.0255(6) 0.0188(6) 0.0017(5) -0.0032(4) 0.0037(5)
C28 0.0180(6) 0.0321(7) 0.0240(6) 0.0003(5) -0.0075(5) -0.0042(5)
C29 0.0150(5) 0.0235(6) 0.0261(6) -0.0044(5) -0.0016(5) -0.0064(5)
C30 0.0248(6) 0.0281(7) 0.0238(7) 0.0008(5) 0.0038(5) -0.0060(5)
C31 0.0371(8) 0.0430(9) 0.0172(6) 0.0061(7) 0.0062(6) 0.0014(6)
C32 0.0400(8) 0.0321(7) 0.0131(6) 0.0177(6) 0.0052(5) 0.0077(5)
C33 0.0158(5) 0.0147(5) 0.0215(6) 0.0021(4) -0.0005(4) -0.0012(4)
C34 0.0235(6) 0.0148(5) 0.0200(6) 0.0055(5) -0.0015(5) -0.0004(4)
C35 0.0266(6) 0.0133(5) 0.0193(6) 0.0030(5) 0.0039(5) 0.0029(4)
C00M 0.0145(5) 0.0162(5) 0.0146(5) 0.0045(4) 0.0014(4) -0.0008(4)
Cu01 0.01155(7) 0.01163(8) 0.01329(8) -0.00260(5) -0.00042(5) 0.00157(5)
N1 0.0352(7) 0.0266(6) 0.0285(7) 0.0022(5) 0.0017(5) -0.0016(5)
N2 0.0176(5) 0.0202(5) 0.0153(5) 0.0022(4) 0.0027(4) 0.0033(4)
N3 0.0133(4) 0.0167(5) 0.0167(5) -0.0026(4) -0.0007(3) 0.0027(4)
N4 0.0133(4) 0.0160(5) 0.0181(5) -0.0043(4) 0.0008(4) -0.0008(4)
N5 0.0142(4) 0.0127(4) 0.0190(5) -0.0009(3) 0.0007(4) 0.0017(4)
N6 0.0176(4) 0.0108(4) 0.0161(4) -0.0005(4) 0.0030(4) 0.0014(3)
N7 0.0090(4) 0.0117(4) 0.0091(4) -0.0004(3) 0.0002(3) -0.0002(3)

loop_
_atom_type_symbol
_atom_type_description
_atom_type_scat_dispersion_real
_atom_type_scat_dispersion_imag
_atom_type_scat_source
C C 0.0033 0.0016 'International Tables Vol C Tables 4.2.6.8 and 6.1.1.4'
H H 0.0000 0.0000 'International Tables Vol C Tables 4.2.6.8 and 6.1.1.4'
B B 0.0013 0.0007 'International Tables Vol C Tables 4.2.6.8 and 6.1.1.4'
N N 0.0061 0.0033 'International Tables Vol C Tables 4.2.6.8 and 6.1.1.4'
Cu Cu 0.3201 1.2651 'International Tables Vol C Tables 4.2.6.8 and 6.1.1.4'

loop_
_geom_angle_atom_site_label_1
_geom_angle_atom_site_label_2
_geom_angle_atom_site_label_3
_geom_angle
N4 B1 N2 109.20(10)
N4 B1 N6 109.74(10)
N2 B1 N6 109.15(10)
N4 B1 H1 108.0(10)
N2 B1 H1 112.0(10)
N6 B1 H1 108.7(10)
N7 C1 C2 107.68(9)
N7 C1 Cu01 120.59(8)
C2 C1 Cu01 131.03(8)
C1 C2 C7 113.75(9)
C1 C2 C12 102.18(9)
C7 C2 C12 112.19(9)
C1 C2 C3 109.22(9)
C7 C2 C3 106.61(9)
C12 C2 C3 113.01(9)
C4 C3 C11 107.99(9)
C4 C3 C2 110.79(9)
C11 C3 C2 109.99(9)
C4 C3 H3 109.3
C11 C3 H3 109.3
C2 C3 H3 109.3
C5 C4 C3 110.16(9)
C5 C4 H4A 109.6
C3 C4 H4A 109.6
C5 C4 H4B 109.6
C3 C4 H4B 109.6
H4A C4 H4B 108.1
C6 C5 C10 109.38(10)
C6 C5 C4 108.50(9)
C10 C5 C4 110.00(10)
C6 C5 H5 109.7
C10 C5 H5 109.7
C4 C5 H5 109.7
C5 C6 C7 110.35(10)
C5 C6 H6A 109.6
C7 C6 H6A 109.6
C5 C6 H6B 109.6
C7 C6 H6B 109.6
H6A C6 H6B 108.1
C6 C7 C8 107.98(9)
C6 C7 C2 112.33(9)
C8 C7 C2 109.06(9)
C6 C7 H7 109.1
C8 C7 H7 109.1
C2 C7 H7 109.1
C9 C8 C7 109.73(9)
C9 C8 H8A 109.7
C7 C8 H8A 109.7
C9 C8 H8B 109.7
C7 C8 H8B 109.7
H8A C8 H8B 108.2
C10 C9 C8 110.36(10)
C10 C9 C11 108.55(10)
C8 C9 C11 109.55(9)
C10 C9 H9 109.5
C8 C9 H9 109.5
C11 C9 H9 109.5
C5 C10 C9 109.22(10)
C5 C10 H10A 109.8
C9 C10 H10A 109.8
C5 C10 H10B 109.8
C9 C10 H10B 109.8
H10A C10 H10B 108.3
C9 C11 C3 109.86(9)
C9 C11 H11A 109.7
C3 C11 H11A 109.7
C9 C11 H11B 109.7
C3 C11 H11B 109.7
H11A C11 H11B 108.2
C13 C12 C2 106.92(9)
C13 C12 H12A 110.3
C2 C12 H12A 110.3
C13 C12 H12B 110.3
C2 C12 H12B 110.3
H12A C12 H12B 108.6
N7 C13 C15 110.85(9)
N7 C13 C14 112.43(9)
C15 C13 C14 107.96(10)
N7 C13 C12 99.65(8)
C15 C13 C12 112.45(9)
C14 C13 C12 113.42(10)
C13 C14 H14A 109.5
C13 C14 H14B 109.5
H14A C14 H14B 109.5
C13 C14 H14C 109.5
H14A C14 H14C 109.5
H14B C14 H14C 109.5
C13 C15 H15A 109.5
C13 C15 H15B 109.5
H15A C15 H15B 109.5
C13 C15 H15C 109.5
H15A C15 H15C 109.5
H15B C15 H15C 109.5
C17 C16 C21 121.80(10)
C17 C16 N7 120.24(10)
C21 C16 N7 117.87(10)
C18 C17 C16 118.03(10)
C18 C17 C24 117.25(10)
C16 C17 C24 124.61(10)
C19 C18 C17 121.18(11)
C19 C18 H18 119.4
C17 C18 H18 119.4
C18 C19 C20 119.97(11)
C18 C19 H19 120.0
C20 C19 H19 120.0
C19 C20 C21 121.35(11)
C19 C20 H20 119.3
C21 C20 H20 119.3
C20 C21 C16 117.63(11)
C20 C21 C00M 118.45(10)
C16 C21 C00M 123.70(10)
C00M C22 H22A 109.5
C00M C22 H22B 109.5
H22A C22 H22B 109.5
C00M C22 H22C 109.5
H22A C22 H22C 109.5
H22B C22 H22C 109.5
C00M C23 H23A 109.5
C00M C23 H23B 109.5
H23A C23 H23B 109.5
C00M C23 H23C 109.5
H23A C23 H23C 109.5
H23B C23 H23C 109.5
C17 C24 C26 110.81(10)
C17 C24 C25 110.87(11)
C26 C24 C25 109.41(11)
C17 C24 H24 108.6
C26 C24 H24 108.6
C25 C24 H24 108.6
C24 C25 H25A 109.5
C24 C25 H25B 109.5
H25A C25 H25B 109.5
C24 C25 H25C 109.5
H25A C25 H25C 109.5
H25B C25 H25C 109.5
C24 C26 H26A 109.5
C24 C26 H26B 109.5
H26A C26 H26B 109.5
C24 C26 H26C 109.5
H26A C26 H26C 109.5
H26B C26 H26C 109.5
N3 C27 C28 110.28(12)
N3 C27 H27 124.9
C28 C27 H27 124.9
C29 C28 C27 104.82(12)
C29 C28 H28 127.6
C27 C28 H28 127.6
N4 C29 C28 109.02(12)
N4 C29 H29 125.5
C28 C29 H29 125.5
C31 C30 N1 104.17(13)
C31 C30 H30 127.9
N1 C30 H30 127.9
C32 C31 C30 111.72(14)
C32 C31 H31 124.1
C30 C31 H31 124.1
C31 C32 N2 105.69(13)
C31 C32 H32 127.2
N2 C32 H32 127.2
N5 C33 C34 110.98(11)
N5 C33 H33 124.5
C34 C33 H33 124.5
C35 C34 C33 104.26(11)
C35 C34 H34 127.9
C33 C34 H34 127.9
N6 C35 C34 108.57(11)
N6 C35 H35 125.7
C34 C35 H35 125.7
C21 C00M C23 112.92(10)
C21 C00M C22 109.73(10)
C23 C00M C22 110.74(11)
C21 C00M H00M 107.7
C23 C00M H00M 107.7
C22 C00M H00M 107.7
C1 Cu01 N3 145.63(5)
C1 Cu01 N5 121.18(4)
N3 Cu01 N5 92.41(4)
N2 N1 C30 108.14(13)
N1 N2 C32 110.28(12)
N1 N2 B1 130.42(11)
C32 N2 B1 119.02(11)
C27 N3 N4 106.69(10)
C27 N3 Cu01 128.51(9)
N4 N3 Cu01 120.91(8)
C29 N4 N3 109.19(11)
C29 N4 B1 128.05(11)
N3 N4 B1 122.74(10)
C33 N5 N6 106.25(10)
C33 N5 Cu01 131.01(9)
N6 N5 Cu01 120.73(8)
C35 N6 N5 109.94(10)
C35 N6 B1 127.31(11)
N5 N6 B1 122.49(10)
C1 N7 C16 120.83(9)
C1 N7 C13 116.72(9)
C16 N7 C13 122.42(9)

loop_
_geom_bond_atom_site_label_1
_geom_bond_atom_site_label_2
_geom_bond_distance
B1 N4 1.5373(18)
B1 N2 1.5452(18)
B1 N6 1.5561(17)
B1 H1 1.079(18)
C1 N7 1.3222(14)
C1 C2 1.5343(15)
C1 Cu01 1.8857(11)
C2 C7 1.5524(15)
C2 C12 1.5528(15)
C2 C3 1.5685(15)
C3 C4 1.5429(16)
C3 C11 1.5428(16)
C3 H3 1.0
C4 C5 1.5380(17)
C4 H4A 0.99
C4 H4B 0.99
C5 C6 1.5317(18)
C5 C10 1.5325(17)
C5 H5 1.0
C6 C7 1.5399(17)
C6 H6A 0.99
C6 H6B 0.99
C7 C8 1.5423(16)
C7 H7 1.0
C8 C9 1.5379(17)
C8 H8A 0.99
C8 H8B 0.99
C9 C10 1.5333(18)
C9 C11 1.5387(17)
C9 H9 1.0
C10 H10A 0.99
C10 H10B 0.99
C11 H11A 0.99
C11 H11B 0.99
C12 C13 1.5351(16)
C12 H12A 0.99
C12 H12B 0.99
C13 N7 1.5184(14)
C13 C15 1.5290(16)
C13 C14 1.5349(17)
C14 H14A 0.98
C14 H14B 0.98
C14 H14C 0.98
C15 H15A 0.98
C15 H15B 0.98
C15 H15C 0.98
C16 C17 1.4088(15)
C16 C21 1.4135(15)
C16 N7 1.4591(14)
C17 C18 1.3990(16)
C17 C24 1.5211(16)
C18 C19 1.3878(18)
C18 H18 0.95
C19 C20 1.3896(18)
C19 H19 0.95
C20 C21 1.4007(16)
C20 H20 0.95
C21 C00M 1.5197(16)
C22 C00M 1.5367(18)
C22 H22A 0.98
C22 H22B 0.98
C22 H22C 0.98
C23 C00M 1.5359(18)
C23 H23A 0.98
C23 H23B 0.98
C23 H23C 0.98
C24 C26 1.5385(19)
C24 C25 1.5405(19)
C24 H24 1.0
C25 H25A 0.98
C25 H25B 0.98
C25 H25C 0.98
C26 H26A 0.98
C26 H26B 0.98
C26 H26C 0.98
C27 N3 1.3390(16)
C27 C28 1.4006(19)
C27 H27 0.95
C28 C29 1.374(2)
C28 H28 0.95
C29 N4 1.3496(16)
C29 H29 0.95
C30 C31 1.384(2)
C30 N1 1.385(2)
C30 H30 0.95
C31 C32 1.336(2)
C31 H31 0.95
C32 N2 1.3550(16)
C32 H32 0.95
C33 N5 1.3396(15)
C33 C34 1.3959(18)
C33 H33 0.95
C34 C35 1.3849(19)
C34 H34 0.95
C35 N6 1.3493(16)
C35 H35 0.95
C00M H00M 1.0
Cu01 N3 1.9700(10)
Cu01 N5 2.0528(11)
N1 N2 1.3504(17)
N3 N4 1.3707(14)
N5 N6 1.3599(14)
